data_7213634
loop_
_publ_author_name
'Li, Bo'
'Huang, Ren-Wu'
'Yao, Hong-Chang'
'Zang, Shuang-Quan'
'Mak, Thomas C. W.'

_publ_section_title
;
 Silver(i)--organic frameworks assembled with flexible supramolecular
 synthons with a pendant ethynide arm attached to the heteroaryl skeleton
;
_journal_issue 4
_journal_name_full CrystEngComm
_journal_page_first 723
_journal_paper_doi 10.1039/c3ce41752b
_journal_volume 16
_journal_year 2014
_chemical_formula_sum 'C83 H46 Ag14 F30 N4 O27 S4'
_chemical_formula_weight 3739.66
_chemical_name_systematic
;
?
;
_space_group_IT_number 14
_symmetry_cell_setting monoclinic
_symmetry_space_group_name_Hall '-P 2ybc'
_symmetry_space_group_name_H-M 'P 1 21/c 1'
_atom_sites_solution_hydrogens geom
_atom_sites_solution_primary direct
_atom_sites_solution_secondary difmap
_audit_creation_method SHELXL-97
_cell_angle_alpha 90.00
_cell_angle_beta 93.01(3)
_cell_angle_gamma 90.00
_cell_formula_units_Z 2
_cell_length_a 8.0193(16)
_cell_length_b 24.904(5)
_cell_length_c 26.491(5)
_cell_measurement_reflns_used 9092
_cell_measurement_temperature 296
_cell_measurement_theta_max 29.1248
_cell_measurement_theta_min 1.7431
_cell_volume 5283.3(18)
_computing_structure_refinement 'SHELXL-97 (Sheldrick, 1997)'
_computing_structure_solution 'SHELXS-97 (Sheldrick, 1990)'
_diffrn_ambient_temperature 296
_diffrn_measured_fraction_theta_full 0.999
_diffrn_measured_fraction_theta_max 0.999
_diffrn_radiation_monochromator graphite
_diffrn_radiation_source 'fine-focus sealed tube'
_diffrn_radiation_type MoK\a
_diffrn_radiation_wavelength 0.71073
_diffrn_reflns_av_R_equivalents 0.0878
_diffrn_reflns_av_sigmaI/netI 0.0668
_diffrn_reflns_limit_h_max 9
_diffrn_reflns_limit_h_min -9
_diffrn_reflns_limit_k_max 29
_diffrn_reflns_limit_k_min -29
_diffrn_reflns_limit_l_max 31
_diffrn_reflns_limit_l_min -31
_diffrn_reflns_number 53009
_diffrn_reflns_theta_full 25.00
_diffrn_reflns_theta_max 25.00
_diffrn_reflns_theta_min 2.45
_exptl_absorpt_coefficient_mu 2.735
_exptl_absorpt_correction_T_max 0.6687
_exptl_absorpt_correction_T_min 0.6107
_exptl_absorpt_correction_type multi-scan
_exptl_absorpt_process_details SADABS(2009)
_exptl_crystal_density_diffrn 2.351
_exptl_crystal_density_method 'not measured'
_exptl_crystal_F_000 3560
_exptl_crystal_size_max 0.20
_exptl_crystal_size_mid 0.18
_exptl_crystal_size_min 0.16
_refine_diff_density_max 1.420
_refine_diff_density_min -1.173
_refine_diff_density_rms 0.142
_refine_ls_extinction_method none
_refine_ls_goodness_of_fit_ref 1.116
_refine_ls_hydrogen_treatment constr
_refine_ls_matrix_type full
_refine_ls_number_parameters 749
_refine_ls_number_reflns 9307
_refine_ls_number_restraints 13
_refine_ls_restrained_S_all 1.115
_refine_ls_R_factor_all 0.1170
_refine_ls_R_factor_gt 0.0988
_refine_ls_shift/su_max 0.001
_refine_ls_shift/su_mean 0.000
_refine_ls_structure_factor_coef Fsqd
_refine_ls_weighting_details 'calc w=1/[\s^2^(Fo^2^)+(0.1789P)^2^+30.4431P] where P=(Fo^2^+2Fc^2^)/3'
_refine_ls_weighting_scheme calc
_refine_ls_wR_factor_gt 0.2915
_refine_ls_wR_factor_ref 0.3087
_reflns_number_gt 7922
_reflns_number_total 9307
_reflns_threshold_expression >2sigma(I)
_cod_data_source_file c3ce41752b.txt
_cod_data_source_block lb
_cod_original_cell_volume 5283.4(18)
_cod_original_sg_symbol_H-M 'P 21/c'
_cod_database_code 7213634

loop_
_symmetry_equiv_pos_as_xyz
'x, y, z'
'-x, y+1/2, -z+1/2'
'-x, -y, -z'
'x, -y-1/2, z-1/2'

loop_
_atom_site_label
_atom_site_type_symbol
_atom_site_fract_x
_atom_site_fract_y
_atom_site_fract_z
_atom_site_U_iso_or_equiv
_atom_site_adp_type
_atom_site_occupancy
_atom_site_symmetry_multiplicity
_atom_site_calc_flag
_atom_site_refinement_flags
_atom_site_disorder_group
C23 C 0.273(2) 0.8692(8) 0.2941(7) 0.066(5) Uani 1 1 d . .
H23 H 0.3213 0.8958 0.3148 0.079 Uiso 1 1 calc R .
C22 C 0.272(2) 0.8192(9) 0.3100(8) 0.073(6) Uani 1 1 d . .
H22 H 0.3245 0.8099 0.3409 0.087 Uiso 1 1 calc R .
C21 C 0.190(3) 0.7799(7) 0.2797(7) 0.065(5) Uani 1 1 d . .
H21 H 0.1845 0.7451 0.2921 0.078 Uiso 1 1 calc R .
C20 C 0.119(2) 0.7904(6) 0.2336(6) 0.048(4) Uani 1 1 d . .
O2 O 0.0345(16) 0.7549(4) 0.2019(4) 0.057(3) Uani 1 1 d . .
C6 C 0.027(2) 0.7004(6) 0.2201(7) 0.056(4) Uani 1 1 d . .
H6A H -0.0317 0.6992 0.2511 0.067 Uiso 1 1 calc R .
H6B H 0.1397 0.6869 0.2273 0.067 Uiso 1 1 calc R .
C4 C -0.0579(19) 0.6674(6) 0.1819(6) 0.041(3) Uani 1 1 d . .
C3 C -0.1280(17) 0.6336(6) 0.1551(6) 0.041(3) Uani 1 1 d . .
Ag1 Ag 0.07768(18) 0.46979(5) 0.28605(5) 0.0523(4) Uani 1 1 d . .
Ag2 Ag -0.36992(15) 0.59291(6) 0.15424(5) 0.0540(4) Uani 1 1 d . .
Ag3 Ag -0.13015(17) 0.60009(6) 0.07927(5) 0.0568(4) Uani 1 1 d . .
Ag4 Ag -0.06162(16) 0.53919(6) 0.17589(5) 0.0600(4) Uani 1 1 d . .
Ag5 Ag 0.25615(17) 0.55735(5) 0.22198(6) 0.0593(4) Uani 1 1 d . .
Ag6 Ag -0.23390(19) 0.71454(5) 0.11521(5) 0.0596(4) Uani 1 1 d . .
Ag7 Ag 0.23653(19) 0.50337(6) 0.12238(5) 0.0619(4) Uani 1 1 d . .
O1 O 0.2622(15) 0.3528(4) 0.2450(4) 0.053(3) Uani 1 1 d . .
O3 O -0.4462(12) 0.5628(5) 0.2351(4) 0.048(3) Uani 1 1 d . .
O4 O -0.2010(17) 0.5227(6) 0.2510(5) 0.077(4) Uani 1 1 d . .
O5 O -0.1580(19) 0.7191(5) 0.0310(5) 0.068(4) Uani 1 1 d . .
O6 O -0.1496(17) 0.6356(5) 0.0001(4) 0.065(3) Uani 1 1 d . .
O7 O 0.2115(16) 0.6164(4) 0.2839(4) 0.056(3) Uani 1 1 d . .
O8 O 0.115(2) 0.5506(5) 0.3310(5) 0.078(4) Uani 1 1 d . .
O9 O 0.1902(17) 0.5847(5) 0.0796(5) 0.065(3) Uani 1 1 d . .
O10 O 0.3510(14) 0.6193(5) 0.1429(5) 0.059(3) Uani 1 1 d . .
O11 O 0.5329(14) 0.5111(5) 0.1122(5) 0.061(3) Uani 1 1 d . .
O12 O 0.788(3) 0.4718(11) 0.1192(9) 0.054(10) Uani 0.51(5) 1 d P 1
O12' O 0.797(4) 0.5048(14) 0.0837(18) 0.093(18) Uani 0.49(5) 1 d P 2
O1W O 0.0799(19) 0.4446(7) 0.0679(6) 0.095(5) Uani 1 1 d . .
H1WB H 0.0317 0.4212 0.0853 0.143 Uiso 1 1 d R .
H1WA H 0.0070 0.4627 0.0558 0.143 Uiso 1 1 d R .
O2W O -0.149(4) 0.5226(11) 0.0248(12) 0.091(10) Uani 0.50 1 d P .
H2WB H -0.2459 0.5090 0.0264 0.136 Uiso 0.50 1 d PR .
H2WA H -0.1357 0.5309 -0.0019 0.136 Uiso 0.50 1 d PR .
S1 S 0.4771(6) 0.37684(17) 0.33745(17) 0.0573(11) Uani 1 1 d . .
S2 S 0.0521(7) 0.81775(17) 0.11326(17) 0.0595(12) Uani 1 1 d . .
C1 C 0.1489(18) 0.4804(5) 0.2008(5) 0.038(3) Uani 1 1 d D .
C2 C 0.1664(18) 0.4325(5) 0.2047(5) 0.039(3) Uani 1 1 d D .
C5 C 0.195(2) 0.3741(6) 0.1990(6) 0.051(4) Uani 1 1 d . .
H5A H 0.0899 0.3564 0.1896 0.062 Uiso 1 1 calc R .
H5B H 0.2712 0.3679 0.1724 0.062 Uiso 1 1 calc R .
C7 C 0.319(2) 0.3007(6) 0.2433(6) 0.048(4) Uani 1 1 d . .
C8 C 0.301(2) 0.2682(6) 0.1999(7) 0.058(5) Uani 1 1 d . .
H8 H 0.2476 0.2817 0.1706 0.070 Uiso 1 1 calc R .
C9 C 0.363(3) 0.2174(6) 0.2004(7) 0.062(5) Uani 1 1 d . .
H9 H 0.3511 0.1962 0.1716 0.074 Uiso 1 1 calc R .
C10 C 0.441(3) 0.1979(7) 0.2431(7) 0.061(5) Uani 1 1 d . .
H10 H 0.4852 0.1633 0.2426 0.074 Uiso 1 1 calc R .
C11 C 0.458(2) 0.2271(6) 0.2867(6) 0.049(4) Uani 1 1 d . .
H11 H 0.5121 0.2125 0.3155 0.059 Uiso 1 1 calc R .
C12 C 0.3940(16) 0.2788(5) 0.2875(6) 0.038(3) Uani 1 1 d . .
C13 C 0.4154(19) 0.3103(6) 0.3349(6) 0.045(4) Uani 1 1 d . .
C14 C 0.4481(19) 0.3224(7) 0.4183(6) 0.045(4) Uani 1 1 d . .
C15 C 0.503(2) 0.3726(7) 0.4020(7) 0.059(5) Uani 1 1 d . .
C16 C 0.567(3) 0.4100(9) 0.4373(8) 0.077(6) Uani 1 1 d . .
H16 H 0.6028 0.4436 0.4268 0.092 Uiso 1 1 calc R .
C17 C 0.577(3) 0.3969(8) 0.4860(9) 0.085(7) Uani 1 1 d . .
H17 H 0.6197 0.4221 0.5093 0.102 Uiso 1 1 calc R .
C18 C 0.528(3) 0.3485(11) 0.5033(9) 0.096(8) Uani 1 1 d . .
H18 H 0.5349 0.3411 0.5377 0.115 Uiso 1 1 calc R .
C19 C 0.465(3) 0.3092(9) 0.4685(7) 0.071(6) Uani 1 1 d . .
H19 H 0.4355 0.2752 0.4795 0.085 Uiso 1 1 calc R .
C24 C 0.204(2) 0.8824(7) 0.2465(7) 0.058(5) Uani 1 1 d . .
H24 H 0.2110 0.9176 0.2352 0.070 Uiso 1 1 calc R .
C25 C 0.1220(19) 0.8437(6) 0.2149(6) 0.043(3) Uani 1 1 d . .
C26 C 0.049(2) 0.8610(6) 0.1653(6) 0.048(4) Uani 1 1 d . .
C27 C -0.048(2) 0.9134(6) 0.1054(7) 0.051(4) Uani 1 1 d . .
C28 C -0.025(2) 0.8687(6) 0.0750(7) 0.052(4) Uani 1 1 d . .
C29 C -0.062(3) 0.8690(10) 0.0214(7) 0.079(6) Uani 1 1 d . .
H29 H -0.0464 0.8389 0.0016 0.095 Uiso 1 1 calc R .
C30 C -0.121(3) 0.9158(8) 0.0015(8) 0.067(5) Uani 1 1 d . .
H30 H -0.1465 0.9176 -0.0332 0.081 Uiso 1 1 calc R .
C31 C -0.145(3) 0.9609(8) 0.0304(7) 0.075(6) Uani 1 1 d . .
H31 H -0.1858 0.9922 0.0151 0.090 Uiso 1 1 calc R .
C32 C -0.111(2) 0.9598(8) 0.0812(6) 0.060(5) Uani 1 1 d . .
H32 H -0.1288 0.9905 0.1002 0.071 Uiso 1 1 calc R .
C33 C 0.158(2) 0.5966(7) 0.3220(7) 0.053(4) Uani 1 1 d . .
C34 C 0.138(3) 0.6370(9) 0.3666(8) 0.077(6) Uani 1 1 d . .
C35 C -0.338(2) 0.5399(6) 0.2613(6) 0.048(4) Uani 1 1 d . .
C36 C -0.382(2) 0.5319(8) 0.3183(7) 0.061(5) Uani 1 1 d U .
C37 C 0.636(3) 0.4824(11) 0.0976(10) 0.103(10) Uani 1 1 d . .
C38 C 0.578(3) 0.4320(12) 0.0678(11) 0.094(8) Uani 1 1 d . .
C39 C 0.276(2) 0.6196(7) 0.0993(7) 0.049(4) Uani 1 1 d . .
C40 C 0.308(3) 0.6700(7) 0.0692(8) 0.073(6) Uani 1 1 d . .
C41 C -0.144(3) 0.6870(8) -0.0035(7) 0.065(5) Uani 1 1 d . .
C42 C -0.129(4) 0.7060(13) -0.0534(12) 0.041(7) Uani 0.50 1 d PU .
N1 N 0.3988(15) 0.2874(5) 0.3783(5) 0.046(3) Uani 1 1 d . .
N2 N -0.0068(18) 0.9087(5) 0.1553(6) 0.051(3) Uani 1 1 d . .
F1 F -0.076(4) 0.6776(7) -0.0877(5) 0.179(11) Uani 1 1 d . .
F2 F -0.250(5) 0.7314(18) -0.0713(8) 0.30(3) Uani 1 1 d . .
F3 F -0.029(6) 0.7444(11) -0.0542(7) 0.259(19) Uani 1 1 d . .
F4 F 0.144(3) 0.6137(8) 0.4091(5) 0.148(8) Uani 1 1 d . .
F5 F 0.255(3) 0.6719(7) 0.3691(6) 0.172(11) Uani 1 1 d . .
F6 F 0.006(3) 0.6646(10) 0.3582(8) 0.186(11) Uani 1 1 d . .
F7 F -0.2772(17) 0.5020(7) 0.3444(4) 0.112(6) Uani 1 1 d . .
F8 F -0.5274(18) 0.5090(7) 0.3217(5) 0.112(5) Uani 1 1 d . .
F9 F -0.391(3) 0.5783(6) 0.3402(5) 0.145(8) Uani 1 1 d . .
F10 F 0.472(3) 0.4037(7) 0.0936(8) 0.136(6) Uani 1 1 d . .
F11 F 0.503(3) 0.4420(8) 0.0268(7) 0.172(10) Uani 1 1 d . .
F12 F 0.694(2) 0.3975(7) 0.0619(9) 0.161(9) Uani 1 1 d . .
F13 F 0.217(2) 0.6721(6) 0.0265(5) 0.105(5) Uani 1 1 d . .
F14 F 0.4649(16) 0.6712(6) 0.0557(6) 0.103(5) Uani 1 1 d . .
F15 F 0.285(2) 0.7136(5) 0.0943(6) 0.110(5) Uani 1 1 d . .

loop_
_atom_site_aniso_label
_atom_site_aniso_U_11
_atom_site_aniso_U_22
_atom_site_aniso_U_33
_atom_site_aniso_U_23
_atom_site_aniso_U_13
_atom_site_aniso_U_12
C23 0.066(12) 0.061(12) 0.065(11) -0.019(9) -0.044(9) -0.004(9)
C22 0.053(11) 0.083(15) 0.077(13) -0.006(11) -0.039(10) 0.009(10)
C21 0.076(13) 0.045(10) 0.073(13) 0.001(9) -0.007(10) 0.014(9)
C20 0.052(9) 0.045(9) 0.047(9) -0.007(7) -0.011(7) 0.003(7)
O2 0.075(8) 0.038(6) 0.057(7) -0.004(5) -0.010(6) -0.002(6)
C6 0.068(11) 0.034(8) 0.065(11) -0.006(8) -0.014(9) 0.008(8)
C4 0.043(8) 0.029(7) 0.050(9) 0.009(7) -0.005(7) 0.015(7)
C3 0.031(7) 0.035(8) 0.056(9) 0.010(7) 0.007(6) -0.004(6)
Ag1 0.0651(9) 0.0423(7) 0.0499(7) 0.0106(5) 0.0073(6) -0.0053(6)
Ag2 0.0317(6) 0.0632(9) 0.0669(9) 0.0114(6) -0.0003(5) -0.0014(5)
Ag3 0.0508(8) 0.0614(9) 0.0581(8) 0.0040(6) 0.0024(6) 0.0016(6)
Ag4 0.0400(7) 0.0695(9) 0.0711(9) 0.0255(7) 0.0082(6) 0.0182(6)
Ag5 0.0528(8) 0.0454(8) 0.0790(10) -0.0083(6) -0.0020(7) -0.0096(6)
Ag6 0.0763(10) 0.0485(8) 0.0535(8) -0.0001(6) -0.0012(7) 0.0252(7)
Ag7 0.0667(9) 0.0617(9) 0.0590(8) 0.0020(6) 0.0188(7) -0.0066(7)
O1 0.078(8) 0.029(5) 0.051(6) 0.002(5) -0.009(6) 0.018(5)
O3 0.029(5) 0.059(7) 0.056(6) 0.012(5) -0.004(5) 0.000(5)
O4 0.069(9) 0.094(10) 0.071(8) 0.029(7) 0.030(7) 0.044(8)
O5 0.095(10) 0.050(7) 0.061(8) -0.012(6) 0.006(7) 0.015(7)
O6 0.080(9) 0.058(8) 0.055(7) -0.012(6) -0.009(6) 0.018(7)
O7 0.084(9) 0.042(6) 0.042(6) 0.012(5) 0.014(6) 0.007(6)
O8 0.122(13) 0.055(8) 0.060(8) -0.002(6) 0.029(8) -0.019(8)
O9 0.066(8) 0.050(7) 0.077(9) -0.005(6) -0.003(7) 0.000(6)
O10 0.043(6) 0.059(8) 0.075(8) 0.012(6) -0.005(6) 0.008(6)
O11 0.036(6) 0.066(8) 0.080(8) -0.029(6) 0.004(6) -0.003(6)
O12 0.056(15) 0.056(19) 0.049(16) -0.022(13) 0.004(10) 0.006(12)
O12' 0.062(19) 0.06(2) 0.16(4) -0.03(3) 0.05(2) -0.024(15)
O1W 0.078(10) 0.094(12) 0.113(12) -0.052(10) -0.006(9) -0.005(9)
O2W 0.12(3) 0.052(16) 0.10(2) -0.005(15) -0.01(2) 0.025(17)
S1 0.072(3) 0.041(2) 0.059(3) 0.0057(19) 0.007(2) -0.008(2)
S2 0.082(3) 0.035(2) 0.063(3) -0.0181(19) 0.013(2) 0.004(2)
C1 0.039(8) 0.039(8) 0.037(8) 0.001(6) 0.012(6) 0.002(6)
C2 0.040(8) 0.051(9) 0.030(7) 0.012(6) 0.017(6) 0.021(7)
C5 0.068(11) 0.035(8) 0.052(9) 0.001(7) 0.012(8) 0.022(8)
C7 0.057(10) 0.031(8) 0.054(9) 0.006(7) 0.004(8) 0.007(7)
C8 0.082(13) 0.034(8) 0.058(10) 0.001(7) 0.001(9) 0.010(8)
C9 0.102(15) 0.024(8) 0.061(11) 0.002(7) 0.016(10) 0.010(9)
C10 0.081(13) 0.036(9) 0.067(12) 0.005(8) 0.006(10) 0.005(9)
C11 0.057(10) 0.033(8) 0.057(10) 0.009(7) 0.004(8) -0.003(7)
C12 0.025(7) 0.028(7) 0.061(9) 0.000(6) -0.005(6) -0.001(5)
C13 0.041(8) 0.042(9) 0.052(9) 0.003(7) 0.003(7) 0.005(7)
C14 0.041(8) 0.053(9) 0.042(9) 0.012(7) 0.001(6) -0.020(7)
C15 0.068(12) 0.048(10) 0.061(11) -0.015(8) 0.009(9) -0.021(9)
C16 0.071(14) 0.081(15) 0.076(14) 0.015(11) -0.014(11) -0.013(11)
C17 0.106(18) 0.051(12) 0.096(17) -0.013(11) -0.024(14) -0.039(12)
C18 0.11(2) 0.10(2) 0.076(15) -0.020(13) 0.007(13) -0.026(16)
C19 0.086(14) 0.074(13) 0.051(11) 0.012(9) -0.016(10) -0.023(11)
C24 0.046(10) 0.040(9) 0.089(13) -0.021(9) 0.006(9) -0.003(7)
C25 0.040(8) 0.040(8) 0.049(9) -0.012(7) 0.009(7) 0.004(7)
C26 0.062(10) 0.039(9) 0.046(9) -0.014(7) 0.026(8) -0.018(8)
C27 0.046(9) 0.041(9) 0.068(11) -0.011(8) 0.023(8) -0.004(7)
C28 0.055(10) 0.037(8) 0.067(11) -0.011(8) 0.009(8) 0.009(7)
C29 0.096(16) 0.095(16) 0.047(11) -0.024(11) 0.005(10) 0.017(13)
C30 0.087(15) 0.055(11) 0.061(11) 0.012(9) 0.013(10) 0.015(10)
C31 0.115(18) 0.063(12) 0.048(11) 0.008(9) 0.010(11) 0.025(12)
C32 0.064(11) 0.068(12) 0.047(10) -0.004(8) 0.001(8) 0.008(9)
C33 0.053(10) 0.042(9) 0.061(11) 0.008(8) -0.014(8) -0.006(8)
C34 0.097(17) 0.061(13) 0.071(14) 0.000(11) -0.006(12) -0.005(12)
C35 0.044(9) 0.043(9) 0.059(10) -0.003(7) 0.012(8) 0.003(7)
C36 0.063(8) 0.059(8) 0.061(8) 0.001(7) 0.008(7) 0.006(7)
C37 0.045(11) 0.14(2) 0.12(2) -0.096(18) -0.024(12) 0.022(13)
C38 0.064(14) 0.10(2) 0.12(2) -0.044(17) 0.014(14) 0.002(14)
C39 0.037(8) 0.042(9) 0.069(11) -0.008(8) -0.002(8) 0.012(7)
C40 0.074(14) 0.047(11) 0.092(15) -0.001(10) -0.051(12) -0.012(9)
C41 0.091(14) 0.056(11) 0.045(10) -0.014(9) -0.019(9) 0.023(10)
C42 0.042(7) 0.041(7) 0.041(7) 0.000(2) 0.002(2) 0.000(2)
N1 0.037(7) 0.056(8) 0.043(7) 0.007(6) -0.014(5) -0.011(6)
N2 0.053(8) 0.033(7) 0.067(10) 0.008(6) 0.011(7) -0.004(6)
F1 0.37(3) 0.114(13) 0.058(8) 0.006(8) 0.053(13) 0.066(17)
F2 0.34(4) 0.47(6) 0.096(15) 0.05(2) 0.00(2) 0.32(4)
F3 0.53(6) 0.18(2) 0.073(12) 0.022(14) 0.11(2) -0.03(3)
F4 0.26(2) 0.140(15) 0.050(8) 0.001(9) 0.031(11) -0.030(15)
F5 0.30(3) 0.111(13) 0.100(12) -0.037(10) 0.026(15) -0.105(17)
F6 0.17(2) 0.22(2) 0.161(17) -0.099(17) -0.029(15) 0.110(19)
F7 0.085(9) 0.187(16) 0.064(7) 0.055(9) 0.006(6) 0.060(10)
F8 0.090(10) 0.155(14) 0.093(10) 0.039(9) 0.031(8) -0.019(10)
F9 0.30(3) 0.080(10) 0.061(8) 0.002(7) 0.032(11) 0.012(13)
F10 0.134(15) 0.113(13) 0.163(16) -0.048(11) 0.025(13) -0.024(11)
F11 0.25(3) 0.122(15) 0.132(15) -0.029(12) -0.104(17) -0.038(15)
F12 0.092(12) 0.126(14) 0.27(2) -0.113(16) 0.017(14) 0.017(10)
F13 0.116(11) 0.108(11) 0.090(9) 0.029(8) -0.027(8) -0.008(9)
F14 0.057(8) 0.117(11) 0.135(12) 0.039(9) 0.006(7) -0.023(7)
F15 0.144(14) 0.042(7) 0.144(12) -0.004(7) 0.001(10) 0.013(7)

loop_
_atom_type_symbol
_atom_type_description
_atom_type_scat_dispersion_real
_atom_type_scat_dispersion_imag
_atom_type_scat_source
C C 0.0033 0.0016 'International Tables Vol C Tables 4.2.6.8 and 6.1.1.4'
H H 0.0000 0.0000 'International Tables Vol C Tables 4.2.6.8 and 6.1.1.4'
N N 0.0061 0.0033 'International Tables Vol C Tables 4.2.6.8 and 6.1.1.4'
O O 0.0106 0.0060 'International Tables Vol C Tables 4.2.6.8 and 6.1.1.4'
S S 0.1246 0.1234 'International Tables Vol C Tables 4.2.6.8 and 6.1.1.4'
Ag Ag -0.8971 1.1015 'International Tables Vol C Tables 4.2.6.8 and 6.1.1.4'
F F 0.0171 0.0103 'International Tables Vol C Tables 4.2.6.8 and 6.1.1.4'

loop_
_geom_angle_atom_site_label_1
_geom_angle_atom_site_label_2
_geom_angle_atom_site_label_3
_geom_angle
_geom_angle_site_symmetry_1
_geom_angle_site_symmetry_3
C22 C23 C24 120.2(16) . .
C22 C23 H23 119.9 . .
C24 C23 H23 119.9 . .
C23 C22 C21 119.3(17) . .
C23 C22 H22 120.3 . .
C21 C22 H22 120.3 . .
C20 C21 C22 123.0(18) . .
C20 C21 H21 118.5 . .
C22 C21 H21 118.5 . .
O2 C20 C21 126.9(16) . .
O2 C20 C25 113.9(13) . .
C21 C20 C25 119.1(15) . .
C20 O2 C6 115.4(12) . .
O2 C6 C4 109.0(13) . .
O2 C6 H6A 109.9 . .
C4 C6 H6A 109.9 . .
O2 C6 H6B 109.9 . .
C4 C6 H6B 109.9 . .
H6A C6 H6B 108.3 . .
C3 C4 C6 170.3(15) . .
C3 C4 Ag6 71.7(9) . .
C6 C4 Ag6 117.2(10) . .
C4 C3 Ag3 141.6(12) . .
C4 C3 Ag2 135.0(13) . .
Ag3 C3 Ag2 81.3(5) . .
C4 C3 Ag6 79.5(9) . .
Ag3 C3 Ag6 86.0(5) . .
Ag2 C3 Ag6 95.2(5) . .
C4 C3 Ag4 116.1(11) . .
Ag3 C3 Ag4 80.3(5) . .
Ag2 C3 Ag4 75.0(4) . .
Ag6 C3 Ag4 164.2(7) . .
N2 Ag1 O8 104.9(4) 2_545 .
N2 Ag1 C1 143.9(4) 2_545 .
O8 Ag1 C1 110.9(4) . .
N2 Ag1 C2 115.9(4) 2_545 .
O8 Ag1 C2 136.5(5) . .
C1 Ag1 C2 28.6(2) . .
N2 Ag1 Ag5 165.9(4) 2_545 .
O8 Ag1 Ag5 68.3(3) . .
C1 Ag1 Ag5 43.3(3) . .
C2 Ag1 Ag5 68.5(3) . .
C3 Ag2 O10 135.5(5) . 1_455
C3 Ag2 O3 114.0(5) . .
O10 Ag2 O3 85.1(4) 1_455 .
C3 Ag2 O11 131.0(5) . 1_455
O10 Ag2 O11 84.0(4) 1_455 1_455
O3 Ag2 O11 93.3(4) . 1_455
C3 Ag2 Ag3 49.1(4) . .
O10 Ag2 Ag3 124.8(3) 1_455 .
O3 Ag2 Ag3 149.8(3) . .
O11 Ag2 Ag3 86.8(3) 1_455 .
C3 Ag2 Ag4 56.9(4) . .
O10 Ag2 Ag4 167.2(3) 1_455 .
O3 Ag2 Ag4 86.1(3) . .
O11 Ag2 Ag4 87.3(3) 1_455 .
Ag3 Ag2 Ag4 63.73(5) . .
C3 Ag3 O6 134.4(5) . .
C3 Ag3 O2W 149.1(9) . .
O6 Ag3 O2W 76.1(8) . .
C3 Ag3 O12' 108.6(11) . 1_455
O6 Ag3 O12' 114.6(12) . 1_455
O2W Ag3 O12' 40.9(13) . 1_455
C3 Ag3 O9 95.4(5) . .
O6 Ag3 O9 94.6(5) . .
O2W Ag3 O9 85.1(9) . .
O12' Ag3 O9 95.4(8) 1_455 .
C3 Ag3 Ag2 49.5(4) . .
O6 Ag3 Ag2 130.8(3) . .
O2W Ag3 Ag2 110.2(9) . .
O12' Ag3 Ag2 74.6(8) 1_455 .
O9 Ag3 Ag2 134.0(3) . .
C3 Ag3 Ag4 54.1(4) . .
O6 Ag3 Ag4 169.7(3) . .
O2W Ag3 Ag4 96.3(7) . .
O12' Ag3 Ag4 60.2(12) 1_455 .
O9 Ag3 Ag4 77.7(3) . .
Ag2 Ag3 Ag4 58.16(5) . .
C3 Ag3 Ag6 50.1(4) . .
O6 Ag3 Ag6 85.4(3) . .
O2W Ag3 Ag6 154.4(7) . .
O12' Ag3 Ag6 143.2(7) 1_455 .
O9 Ag3 Ag6 114.3(3) . .
Ag2 Ag3 Ag6 69.17(5) . .
Ag4 Ag3 Ag6 103.91(6) . .
C1 Ag4 O4 91.2(4) . .
C1 Ag4 C3 144.6(5) . .
O4 Ag4 C3 104.3(5) . .
C1 Ag4 O12 93.8(7) . 1_455
O4 Ag4 O12 98.9(8) . 1_455
C3 Ag4 O12 114.3(7) . 1_455
C1 Ag4 Ag5 48.9(3) . .
O4 Ag4 Ag5 96.9(4) . .
C3 Ag4 Ag5 97.1(3) . .
O12 Ag4 Ag5 139.7(5) 1_455 .
C1 Ag4 Ag2 166.7(3) . .
O4 Ag4 Ag2 78.9(3) . .
C3 Ag4 Ag2 48.0(3) . .
O12 Ag4 Ag2 79.1(5) 1_455 .
Ag5 Ag4 Ag2 140.60(7) . .
C1 Ag4 Ag7 49.6(3) . .
O4 Ag4 Ag7 140.7(3) . .
C3 Ag4 Ag7 110.4(3) . .
O12 Ag4 Ag7 83.5(5) 1_455 .
Ag5 Ag4 Ag7 61.44(5) . .
Ag2 Ag4 Ag7 139.11(7) . .
C1 Ag4 Ag3 131.6(3) . .
O4 Ag4 Ag3 136.9(3) . .
C3 Ag4 Ag3 45.6(4) . .
O12 Ag4 Ag3 76.6(7) 1_455 .
Ag5 Ag4 Ag3 114.29(6) . .
Ag2 Ag4 Ag3 58.11(5) . .
Ag7 Ag4 Ag3 82.01(5) . .
C1 Ag5 O7 133.9(5) . .
C1 Ag5 O3 117.8(5) . 1_655
O7 Ag5 O3 93.1(4) . 1_655
C1 Ag5 Ag4 53.4(4) . .
O7 Ag5 Ag4 104.3(3) . .
O3 Ag5 Ag4 161.3(3) 1_655 .
C1 Ag5 Ag7 50.5(3) . .
O7 Ag5 Ag7 161.1(3) . .
O3 Ag5 Ag7 99.2(3) 1_655 .
Ag4 Ag5 Ag7 62.21(5) . .
C1 Ag5 Ag1 48.8(3) . .
O7 Ag5 Ag1 88.0(3) . .
O3 Ag5 Ag1 116.0(3) 1_655 .
Ag4 Ag5 Ag1 72.24(5) . .
Ag7 Ag5 Ag1 99.30(5) . .
N1 Ag6 O5 102.5(5) 2 .
N1 Ag6 C3 146.5(5) 2 .
O5 Ag6 C3 110.8(5) . .
N1 Ag6 C4 129.5(5) 2 .
O5 Ag6 C4 122.1(5) . .
C3 Ag6 C4 28.7(5) . .
N1 Ag6 Ag3 157.1(3) 2 .
O5 Ag6 Ag3 70.7(3) . .
C3 Ag6 Ag3 43.8(4) . .
C4 Ag6 Ag3 68.8(3) . .
C1 Ag7 O9 127.2(4) . .
C1 Ag7 O1W 102.7(6) . .
O9 Ag7 O1W 100.0(6) . .
C1 Ag7 O11 118.1(5) . .
O9 Ag7 O11 90.5(5) . .
O1W Ag7 O11 118.3(5) . .
C1 Ag7 Ag5 46.5(3) . .
O9 Ag7 Ag5 92.2(3) . .
O1W Ag7 Ag5 145.7(4) . .
O11 Ag7 Ag5 93.3(3) . .
C1 Ag7 Ag4 49.7(3) . .
O9 Ag7 Ag4 82.0(3) . .
O1W Ag7 Ag4 93.5(4) . .
O11 Ag7 Ag4 148.1(3) . .
Ag5 Ag7 Ag4 56.35(5) . .
C7 O1 C5 116.0(12) . .
C35 O3 Ag2 116.8(10) . .
C35 O3 Ag5 136.6(10) . 1_455
Ag2 O3 Ag5 100.9(4) . 1_455
C35 O4 Ag4 126.6(11) . .
C41 O5 Ag6 135.9(14) . .
C41 O6 Ag3 117.0(10) . .
C33 O7 Ag5 114.7(11) . .
C33 O8 Ag1 137.2(12) . .
C39 O9 Ag7 109.8(11) . .
C39 O9 Ag3 115.8(11) . .
Ag7 O9 Ag3 105.1(5) . .
C39 O10 Ag2 121.4(10) . 1_655
C37 O11 Ag7 134.7(15) . .
C37 O11 Ag2 116.5(13) . 1_655
Ag7 O11 Ag2 108.0(4) . 1_655
C37 O12 Ag4 121.1(16) . 1_655
C37 O12' O2W 127(3) . 1_655
C37 O12' Ag3 126(2) . 1_655
O2W O12' Ag3 68.3(16) 1_655 1_655
Ag7 O1W H1WB 109.7 . .
Ag7 O1W H1WA 104.6 . .
H1WB O1W H1WA 105.2 . .
O12' O2W Ag3 70.7(14) 1_455 .
O12' O2W H2WB 64.8 1_455 .
Ag3 O2W H2WB 108.5 . .
O12' O2W H2WA 173.6 1_455 .
Ag3 O2W H2WA 109.7 . .
H2WB O2W H2WA 109.5 . .
C15 S1 C13 89.9(8) . .
C28 S2 C26 89.5(8) . .
C2 C1 Ag5 144.3(13) . .
C2 C1 Ag7 106.6(10) . .
Ag5 C1 Ag7 83.0(4) . .
C2 C1 Ag4 137.2(12) . .
Ag5 C1 Ag4 77.7(4) . .
Ag7 C1 Ag4 80.7(4) . .
C2 C1 Ag1 80.8(9) . .
Ag5 C1 Ag1 87.9(5) . .
Ag7 C1 Ag1 170.9(6) . .
Ag4 C1 Ag1 97.7(5) . .
C1 C2 C5 168.8(14) . .
C1 C2 Ag1 70.6(9) . .
C5 C2 Ag1 120.5(9) . .
O1 C5 C2 109.6(13) . .
O1 C5 H5A 109.7 . .
C2 C5 H5A 109.7 . .
O1 C5 H5B 109.7 . .
C2 C5 H5B 109.7 . .
H5A C5 H5B 108.2 . .
O1 C7 C12 117.9(14) . .
O1 C7 C8 123.5(14) . .
C12 C7 C8 118.6(14) . .
C9 C8 C7 120.5(17) . .
C9 C8 H8 119.8 . .
C7 C8 H8 119.8 . .
C8 C9 C10 119.8(17) . .
C8 C9 H9 120.1 . .
C10 C9 H9 120.1 . .
C11 C10 C9 122.4(17) . .
C11 C10 H10 118.8 . .
C9 C10 H10 118.8 . .
C10 C11 C12 119.0(16) . .
C10 C11 H11 120.5 . .
C12 C11 H11 120.5 . .
C7 C12 C11 119.7(15) . .
C7 C12 C13 121.8(13) . .
C11 C12 C13 118.4(14) . .
N1 C13 C12 120.3(14) . .
N1 C13 S1 115.5(12) . .
C12 C13 S1 124.0(12) . .
C19 C14 C15 119.9(16) . .
C19 C14 N1 126.2(15) . .
C15 C14 N1 113.4(13) . .
C14 C15 C16 119.9(17) . .
C14 C15 S1 109.9(12) . .
C16 C15 S1 130.1(15) . .
C17 C16 C15 119(2) . .
C17 C16 H16 120.5 . .
C15 C16 H16 120.5 . .
C16 C17 C18 123(2) . .
C16 C17 H17 118.6 . .
C18 C17 H17 118.6 . .
C17 C18 C19 120(2) . .
C17 C18 H18 120.1 . .
C19 C18 H18 120.1 . .
C14 C19 C18 119(2) . .
C14 C19 H19 120.7 . .
C18 C19 H19 120.7 . .
C23 C24 C25 121.9(17) . .
C23 C24 H24 119.1 . .
C25 C24 H24 119.1 . .
C24 C25 C20 116.4(15) . .
C24 C25 C26 118.7(15) . .
C20 C25 C26 124.9(13) . .
N2 C26 C25 124.6(14) . .
N2 C26 S2 115.1(13) . .
C25 C26 S2 120.0(12) . .
N2 C27 C32 125.6(14) . .
N2 C27 C28 117.6(16) . .
C32 C27 C28 116.8(16) . .
C27 C28 C29 122.7(17) . .
C27 C28 S2 107.7(13) . .
C29 C28 S2 129.6(14) . .
C30 C29 C28 116.2(18) . .
C30 C29 H29 121.9 . .
C28 C29 H29 121.9 . .
C29 C30 C31 122.6(19) . .
C29 C30 H30 118.7 . .
C31 C30 H30 118.7 . .
C30 C31 C32 120.5(18) . .
C30 C31 H31 119.8 . .
C32 C31 H31 119.8 . .
C31 C32 C27 121.2(18) . .
C31 C32 H32 119.4 . .
C27 C32 H32 119.4 . .
O7 C33 O8 130.7(17) . .
O7 C33 C34 114.8(15) . .
O8 C33 C34 114.5(17) . .
F4 C34 F6 113(3) . .
F4 C34 F5 106(2) . .
F6 C34 F5 104(2) . .
F4 C34 C33 112.1(19) . .
F6 C34 C33 109.5(19) . .
F5 C34 C33 112(2) . .
O3 C35 O4 130.9(16) . .
O3 C35 C36 114.4(14) . .
O4 C35 C36 114.7(15) . .
F9 C36 F7 108.8(18) . .
F9 C36 F8 106.7(19) . .
F7 C36 F8 105.8(17) . .
F9 C36 C35 109.5(15) . .
F7 C36 C35 114.2(16) . .
F8 C36 C35 111.6(16) . .
O11 C37 O12 128.2(19) . .
O11 C37 O12' 120(3) . .
O12 C37 O12' 53(2) . .
O11 C37 C38 117.5(19) . .
O12 C37 C38 108(2) . .
O12' C37 C38 115(2) . .
F11 C38 F12 110(2) . .
F11 C38 F10 106(2) . .
F12 C38 F10 101(3) . .
F11 C38 C37 114(3) . .
F12 C38 C37 114(2) . .
F10 C38 C37 111(2) . .
O9 C39 O10 128.2(17) . .
O9 C39 C40 118.3(16) . .
O10 C39 C40 113.4(14) . .
F15 C40 F14 106.5(16) . .
F15 C40 F13 108.7(17) . .
F14 C40 F13 105(2) . .
F15 C40 C39 113(2) . .
F14 C40 C39 110.4(16) . .
F13 C40 C39 112.7(15) . .
O5 C41 O6 126.2(18) . .
O5 C41 C42 120(2) . .
O6 C41 C42 114.0(18) . .
F3 C42 F1 100(3) . .
F3 C42 F2 96(4) . .
F1 C42 F2 108(3) . .
F3 C42 C41 111(3) . .
F1 C42 C41 123(3) . .
F2 C42 C41 115(3) . .
C13 N1 C14 110.9(13) . .
C13 N1 Ag6 120.6(10) . 2_545
C14 N1 Ag6 125.4(10) . 2_545
C26 N2 C27 110.1(14) . .
C26 N2 Ag1 125.0(11) . 2
C27 N2 Ag1 123.7(10) . 2

loop_
_geom_bond_atom_site_label_1
_geom_bond_atom_site_label_2
_geom_bond_distance
_geom_bond_site_symmetry_2
C23 C22 1.31(3) .
C23 C24 1.39(3) .
C23 H23 0.9300 .
C22 C21 1.41(3) .
C22 H22 0.9300 .
C21 C20 1.34(2) .
C21 H21 0.9300 .
C20 O2 1.376(19) .
C20 C25 1.42(2) .
O2 C6 1.442(19) .
C6 C4 1.45(2) .
C6 H6A 0.9700 .
C6 H6B 0.9700 .
C4 C3 1.22(2) .
C4 Ag6 2.496(13) .
C3 Ag3 2.174(16) .
C3 Ag2 2.187(14) .
C3 Ag6 2.410(14) .
C3 Ag4 2.467(15) .
Ag1 N2 2.268(14) 2_545
Ag1 O8 2.350(13) .
Ag1 C1 2.375(13) .
Ag1 C2 2.484(13) .
Ag1 Ag5 3.1526(19) .
Ag2 O10 2.337(11) 1_455
Ag2 O3 2.379(11) .
Ag2 O11 2.431(11) 1_455
Ag2 Ag3 2.842(2) .
Ag2 Ag4 2.8431(18) .
Ag3 O6 2.274(12) .
Ag3 O2W 2.41(3) .
Ag3 O12' 2.45(3) 1_455
Ag3 O9 2.597(13) .
Ag3 Ag4 3.0012(19) .
Ag3 Ag6 3.132(2) .
Ag4 C1 2.304(13) .
Ag4 O4 2.368(12) .
Ag4 O12 2.52(2) 1_455
Ag4 Ag5 2.804(2) .
Ag4 Ag7 2.980(2) .
Ag5 C1 2.162(13) .
Ag5 O7 2.246(11) .
Ag5 O3 2.398(10) 1_655
Ag5 Ag7 2.958(2) .
Ag6 N1 2.257(13) 2
Ag6 O5 2.345(13) .
Ag7 C1 2.299(13) .
Ag7 O9 2.342(13) .
Ag7 O1W 2.368(13) .
Ag7 O11 2.414(11) .
O1 C7 1.374(18) .
O1 C5 1.413(19) .
O3 C35 1.222(19) .
O3 Ag5 2.398(10) 1_455
O4 C35 1.22(2) .
O5 C41 1.22(2) .
O6 C41 1.28(2) .
O7 C33 1.22(2) .
O8 C33 1.22(2) .
O9 C39 1.21(2) .
O10 C39 1.27(2) .
O10 Ag2 2.337(11) 1_655
O11 C37 1.18(2) .
O11 Ag2 2.431(11) 1_655
O12 C37 1.35(3) .
O12 Ag4 2.52(2) 1_655
O12' C37 1.47(4) .
O12' O2W 1.70(6) 1_655
O12' Ag3 2.45(3) 1_655
O1W H1WB 0.8501 .
O1W H1WA 0.7924 .
O2W O12' 1.70(6) 1_455
O2W H2WB 0.8501 .
O2W H2WA 0.7500 .
S1 C15 1.715(19) .
S1 C13 1.729(16) .
S2 C28 1.719(18) .
S2 C26 1.751(14) .
C1 C2 1.205(9) .
C2 C5 1.480(19) .
C5 H5A 0.9700 .
C5 H5B 0.9700 .
C7 C12 1.40(2) .
C7 C8 1.41(2) .
C8 C9 1.36(2) .
C8 H8 0.9300 .
C9 C10 1.35(3) .
C9 H9 0.9300 .
C10 C11 1.37(2) .
C10 H10 0.9300 .
C11 C12 1.39(2) .
C11 H11 0.9300 .
C12 C13 1.48(2) .
C13 N1 1.30(2) .
C14 C19 1.37(2) .
C14 C15 1.40(2) .
C14 N1 1.41(2) .
C15 C16 1.40(3) .
C16 C17 1.33(3) .
C16 H16 0.9300 .
C17 C18 1.36(3) .
C17 H17 0.9300 .
C18 C19 1.42(3) .
C18 H18 0.9300 .
C19 H19 0.9300 .
C24 C25 1.41(2) .
C24 H24 0.9300 .
C25 C26 1.47(2) .
C26 N2 1.29(2) .
C27 N2 1.35(2) .
C27 C32 1.40(2) .
C27 C28 1.39(2) .
C28 C29 1.43(3) .
C29 C30 1.35(3) .
C29 H29 0.9300 .
C30 C31 1.38(3) .
C30 H30 0.9300 .
C31 C32 1.36(2) .
C31 H31 0.9300 .
C32 H32 0.9300 .
C33 C34 1.56(3) .
C34 F4 1.27(2) .
C34 F6 1.27(3) .
C34 F5 1.28(3) .
C35 C36 1.58(2) .
C36 F9 1.30(2) .
C36 F7 1.30(2) .
C36 F8 1.30(2) .
C37 C38 1.54(3) .
C38 F11 1.24(3) .
C38 F12 1.28(3) .
C38 F10 1.32(3) .
C39 C40 1.52(3) .
C40 F15 1.29(2) .
C40 F14 1.33(3) .
C40 F13 1.31(2) .
C41 C42 1.42(4) .
C42 F3 1.25(4) .
C42 F1 1.24(3) .
C42 F2 1.24(4) .
N1 Ag6 2.257(13) 2_545
N2 Ag1 2.268(14) 2

loop_
_geom_hbond_atom_site_label_D
_geom_hbond_atom_site_label_H
_geom_hbond_atom_site_label_A
_geom_hbond_distance_DH
_geom_hbond_distance_HA
_geom_hbond_distance_DA
_geom_hbond_angle_DHA
_geom_hbond_site_symmetry_A
O1W H1WB F1 0.85 2.49 3.09(2) 128.8 3_565
O1W H1WA O2W 0.79 2.09 2.87(3) 168.5 .
O2W H2WB F11 0.85 2.62 3.44(4) 163.6 1_455
O2W H2WA O1W 0.75 1.93 2.67(4) 174.1 3_565
